data_1519656
loop_
_publ_author_name
'Lin, Chao'
'Zhen, Le'
'Cheng, Yong'
'Du, Hong-Jin'
'Zhao, Hui'
'Wen, Xiaoan'
'Kong, Ling-Yi'
'Xu, Qing-Long'
'Sun, Hongbin'

_publ_section_title
;
 Visible-light induced isoindoles formation to trigger intermolecular
 diels-alder reactions in the presence of air.
;
_journal_issue 11
_journal_name_full 'Organic letters'
_journal_page_first 2684
_journal_page_last 2687
_journal_paper_doi 10.1021/acs.orglett.5b01078
_journal_volume 17
_journal_year 2015
_chemical_formula_sum 'C25 H20 N2 O2'
_chemical_formula_weight 380.43
_chemical_name_systematic
; 
 ? 
;
_space_group_IT_number 14
_symmetry_cell_setting monoclinic
_symmetry_space_group_name_Hall '-P 2ybc'
_symmetry_space_group_name_H-M 'P 1 21/c 1'
_atom_sites_solution_hydrogens geom
_atom_sites_solution_primary direct
_atom_sites_solution_secondary difmap
_audit_creation_method SHELXL-97
_cell_angle_alpha 90.00
_cell_angle_beta 93.638(3)
_cell_angle_gamma 90.00
_cell_formula_units_Z 4
_cell_length_a 13.373(2)
_cell_length_b 16.581(3)
_cell_length_c 8.8083(16)
_cell_measurement_reflns_used 4054
_cell_measurement_temperature 296(2)
_cell_measurement_theta_max 27.30
_cell_measurement_theta_min 2.46
_cell_volume 1949.2(6)
_computing_cell_refinement 'Bruker SMART'
_computing_data_collection 'Bruker SMART'
_computing_data_reduction 'Bruker SAINT'
_computing_molecular_graphics 'Bruker SHELXTL'
_computing_publication_material 'Bruker SHELXTL'
_computing_structure_refinement 'SHELXL-97 (Sheldrick, 1997)'
_computing_structure_solution 'SHELXS-97 (Sheldrick, 1990)'
_diffrn_ambient_temperature 296(2)
_diffrn_measured_fraction_theta_full 0.998
_diffrn_measured_fraction_theta_max 0.998
_diffrn_measurement_device_type 'CCD area detector'
_diffrn_measurement_method 'phi and omega scans'
_diffrn_radiation_monochromator graphite
_diffrn_radiation_source 'fine-focus sealed tube'
_diffrn_radiation_type MoK\a
_diffrn_radiation_wavelength 0.71073
_diffrn_reflns_av_R_equivalents 0.0230
_diffrn_reflns_av_sigmaI/netI 0.0228
_diffrn_reflns_limit_h_max 15
_diffrn_reflns_limit_h_min -15
_diffrn_reflns_limit_k_max 19
_diffrn_reflns_limit_k_min -19
_diffrn_reflns_limit_l_max 10
_diffrn_reflns_limit_l_min -9
_diffrn_reflns_number 10656
_diffrn_reflns_theta_full 25.01
_diffrn_reflns_theta_max 25.01
_diffrn_reflns_theta_min 1.53
_exptl_absorpt_coefficient_mu 0.083
_exptl_absorpt_correction_T_max 0.9820
_exptl_absorpt_correction_T_min 0.9788
_exptl_absorpt_correction_type multi-scan
_exptl_absorpt_process_details sadabs
_exptl_crystal_colour colorless
_exptl_crystal_density_diffrn 1.296
_exptl_crystal_density_method 'not measured'
_exptl_crystal_description block
_exptl_crystal_F_000 800
_exptl_crystal_size_max 0.26
_exptl_crystal_size_mid 0.24
_exptl_crystal_size_min 0.22
_refine_diff_density_max 0.154
_refine_diff_density_min -0.148
_refine_diff_density_rms 0.041
_refine_ls_extinction_coef 0.0113(17)
_refine_ls_extinction_expression Fc^*^=kFc[1+0.001xFc^2^\l^3^/sin(2\q)]^-1/4^
_refine_ls_extinction_method SHELXL
_refine_ls_goodness_of_fit_ref 1.069
_refine_ls_hydrogen_treatment mixed
_refine_ls_matrix_type full
_refine_ls_number_parameters 263
_refine_ls_number_reflns 3434
_refine_ls_number_restraints 0
_refine_ls_restrained_S_all 1.069
_refine_ls_R_factor_all 0.0463
_refine_ls_R_factor_gt 0.0364
_refine_ls_shift/su_max 0.001
_refine_ls_shift/su_mean 0.000
_refine_ls_structure_factor_coef Fsqd
_refine_ls_weighting_details 'calc w=1/[\s^2^(Fo^2^)+(0.0666P)^2^+0.2829P] where P=(Fo^2^+2Fc^2^)/3'
_refine_ls_weighting_scheme calc
_refine_ls_wR_factor_gt 0.1043
_refine_ls_wR_factor_ref 0.1201
_reflns_number_gt 2810
_reflns_number_total 3434
_reflns_threshold_expression >2sigma(I)
_cod_data_source_file ol5b01078_si_002.cif
_cod_data_source_block 1
_cod_depositor_comments
;
The following automatic conversions were performed:

'_symmetry_cell_setting' value 'Monoclinic' changed to 'monoclinic'
according to
/usr/data/users/saulius/crontab/automatic-downloads/rss-feeds/ACS/lib/dictionaries/cif_core.dic
dictionary named 'cif_core.dic' version 2.4.2 from 2011-04-26.

Automatic conversion script
Id: cif_fix_values 3271 2015-04-21 07:52:19Z andrius 

 Adding full bibliography for 1519655--1519656.cif.
;
_cod_original_sg_symbol_H-M 'P2(1)/c  '
_cod_database_code 1519656

loop_
_symmetry_equiv_pos_as_xyz
'x, y, z'
'-x, y+1/2, -z+1/2'
'-x, -y, -z'
'x, -y-1/2, z-1/2'

loop_
_atom_site_label
_atom_site_type_symbol
_atom_site_fract_x
_atom_site_fract_y
_atom_site_fract_z
_atom_site_U_iso_or_equiv
_atom_site_adp_type
_atom_site_occupancy
_atom_site_symmetry_multiplicity
_atom_site_calc_flag
_atom_site_refinement_flags
C1 C 0.39095(11) 0.23948(9) 1.07473(15) 0.0393(4) Uani 1 1 d .
C2 C 0.35184(13) 0.30870(9) 1.00468(17) 0.0476(4) Uani 1 1 d .
H2 H 0.2844 0.3104 0.9717 0.057 Uiso 1 1 calc R
C3 C 0.41198(16) 0.37509(10) 0.98338(19) 0.0590(5) Uani 1 1 d .
H3 H 0.3847 0.4209 0.9360 0.071 Uiso 1 1 calc R
C4 C 0.51147(16) 0.37399(12) 1.0314(2) 0.0679(6) Uani 1 1 d .
H4 H 0.5518 0.4186 1.0166 0.082 Uiso 1 1 calc R
C5 C 0.55095(15) 0.30595(12) 1.1019(2) 0.0676(5) Uani 1 1 d .
H5 H 0.6185 0.3049 1.1344 0.081 Uiso 1 1 calc R
C6 C 0.49195(12) 0.23929(10) 1.1249(2) 0.0523(4) Uani 1 1 d .
H6 H 0.5196 0.1941 1.1740 0.063 Uiso 1 1 calc R
C7 C 0.37433(10) 0.09149(8) 1.05801(16) 0.0373(3) Uani 1 1 d .
H7 H 0.4418 0.0792 1.1018 0.045 Uiso 1 1 calc R
C8 C 0.23291(11) 0.15976(9) 1.01928(16) 0.0385(3) Uani 1 1 d .
H8 H 0.1846 0.2033 1.0314 0.046 Uiso 1 1 calc R
C9 C 0.36384(10) 0.09958(8) 0.88007(15) 0.0348(3) Uani 1 1 d .
H9 H 0.4201 0.1301 0.8430 0.042 Uiso 1 1 calc R
C10 C 0.26550(10) 0.14649(8) 0.85254(15) 0.0345(3) Uani 1 1 d .
H10 H 0.2777 0.1984 0.8038 0.041 Uiso 1 1 calc R
C11 C 0.34774(10) 0.02245(9) 0.79188(16) 0.0384(3) Uani 1 1 d .
C12 C 0.19992(10) 0.09399(9) 0.74884(16) 0.0374(3) Uani 1 1 d .
C13 C 0.20339(11) 0.07856(10) 1.08060(16) 0.0417(4) Uani 1 1 d .
C14 C 0.11280(13) 0.04333(12) 1.10827(18) 0.0545(4) Uani 1 1 d .
H14 H 0.0528 0.0711 1.0906 0.065 Uiso 1 1 calc R
C15 C 0.11474(16) -0.03544(13) 1.1637(2) 0.0667(6) Uani 1 1 d .
H15 H 0.0549 -0.0601 1.1857 0.080 Uiso 1 1 calc R
C16 C 0.20241(17) -0.07716(12) 1.1866(2) 0.0683(6) Uani 1 1 d .
H16 H 0.2011 -0.1297 1.2233 0.082 Uiso 1 1 calc R
C17 C 0.29362(14) -0.04243(10) 1.15600(19) 0.0553(4) Uani 1 1 d .
H17 H 0.3532 -0.0712 1.1697 0.066 Uiso 1 1 calc R
C18 C 0.29253(11) 0.03604(9) 1.10474(16) 0.0406(4) Uani 1 1 d .
C19 C 0.21547(12) -0.03582(10) 0.60765(17) 0.0476(4) Uani 1 1 d .
H19A H 0.2725 -0.0611 0.5641 0.057 Uiso 1 1 calc R
H19B H 0.1772 -0.0083 0.5260 0.057 Uiso 1 1 calc R
C20 C 0.15100(12) -0.10065(9) 0.66963(18) 0.0444(4) Uani 1 1 d .
C21 C 0.05852(13) -0.11710(11) 0.5995(2) 0.0568(5) Uani 1 1 d .
H21 H 0.0345 -0.0860 0.5173 0.068 Uiso 1 1 calc R
C22 C 0.00107(16) -0.17950(14) 0.6503(3) 0.0758(6) Uani 1 1 d .
H22 H -0.0612 -0.1905 0.6015 0.091 Uiso 1 1 calc R
C23 C 0.03554(18) -0.22560(13) 0.7730(3) 0.0782(6) Uani 1 1 d .
H23 H -0.0030 -0.2679 0.8065 0.094 Uiso 1 1 calc R
C24 C 0.12621(19) -0.20873(12) 0.8445(3) 0.0799(6) Uani 1 1 d .
H24 H 0.1492 -0.2391 0.9284 0.096 Uiso 1 1 calc R
C25 C 0.18440(15) -0.14680(11) 0.7935(2) 0.0657(5) Uani 1 1 d .
H25 H 0.2465 -0.1360 0.8429 0.079 Uiso 1 1 calc R
N1 N 0.33182(9) 0.17056(7) 1.10393(13) 0.0376(3) Uani 1 1 d .
N2 N 0.25267(9) 0.02436(7) 0.71913(13) 0.0371(3) Uani 1 1 d .
O1 O 0.11674(8) 0.10837(7) 0.69389(13) 0.0577(3) Uani 1 1 d .
O2 O 0.40536(8) -0.03290(7) 0.78133(14) 0.0571(3) Uani 1 1 d .

loop_
_atom_site_aniso_label
_atom_site_aniso_U_11
_atom_site_aniso_U_22
_atom_site_aniso_U_33
_atom_site_aniso_U_23
_atom_site_aniso_U_13
_atom_site_aniso_U_12
C1 0.0468(9) 0.0426(8) 0.0291(7) -0.0074(6) 0.0066(6) -0.0058(7)
C2 0.0638(10) 0.0432(9) 0.0359(8) -0.0042(7) 0.0029(7) -0.0016(7)
C3 0.0930(15) 0.0440(9) 0.0408(9) -0.0032(7) 0.0116(9) -0.0086(9)
C4 0.0843(15) 0.0585(12) 0.0634(12) -0.0096(9) 0.0244(11) -0.0272(10)
C5 0.0565(11) 0.0692(13) 0.0778(13) -0.0164(10) 0.0104(10) -0.0196(10)
C6 0.0462(9) 0.0521(9) 0.0583(10) -0.0073(8) 0.0003(7) -0.0074(7)
C7 0.0332(7) 0.0412(8) 0.0365(8) 0.0023(6) -0.0052(6) 0.0003(6)
C8 0.0366(8) 0.0440(8) 0.0348(8) -0.0022(6) 0.0024(6) 0.0042(6)
C9 0.0297(7) 0.0396(8) 0.0350(7) 0.0003(6) 0.0017(5) -0.0012(6)
C10 0.0338(7) 0.0374(7) 0.0321(7) 0.0018(6) 0.0007(6) 0.0014(6)
C11 0.0338(8) 0.0434(8) 0.0382(8) -0.0017(6) 0.0035(6) 0.0032(6)
C12 0.0353(8) 0.0437(8) 0.0327(7) 0.0020(6) -0.0004(6) 0.0025(6)
C13 0.0425(8) 0.0535(9) 0.0292(7) -0.0017(6) 0.0040(6) -0.0044(7)
C14 0.0456(9) 0.0767(12) 0.0417(9) -0.0044(8) 0.0080(7) -0.0115(8)
C15 0.0683(13) 0.0824(13) 0.0502(10) 0.0044(9) 0.0098(9) -0.0346(11)
C16 0.0902(15) 0.0612(11) 0.0525(11) 0.0151(9) -0.0018(10) -0.0267(11)
C17 0.0646(11) 0.0522(10) 0.0476(9) 0.0120(8) -0.0084(8) -0.0074(8)
C18 0.0440(8) 0.0474(8) 0.0301(7) 0.0031(6) -0.0019(6) -0.0054(7)
C19 0.0527(9) 0.0506(9) 0.0392(8) -0.0107(7) -0.0005(7) -0.0060(7)
C20 0.0487(9) 0.0398(8) 0.0445(9) -0.0115(6) 0.0009(7) -0.0020(7)
C21 0.0518(10) 0.0611(11) 0.0568(10) -0.0137(8) -0.0025(8) -0.0068(8)
C22 0.0642(13) 0.0815(14) 0.0813(15) -0.0246(12) 0.0026(11) -0.0260(11)
C23 0.0931(16) 0.0572(12) 0.0865(15) -0.0178(11) 0.0238(13) -0.0299(11)
C24 0.1062(18) 0.0541(11) 0.0789(14) 0.0093(10) 0.0010(13) -0.0136(12)
C25 0.0670(12) 0.0584(11) 0.0697(12) 0.0041(9) -0.0118(10) -0.0096(9)
N1 0.0398(7) 0.0402(7) 0.0323(6) -0.0010(5) -0.0002(5) -0.0024(5)
N2 0.0353(6) 0.0398(6) 0.0357(6) -0.0035(5) -0.0017(5) -0.0013(5)
O1 0.0437(7) 0.0682(8) 0.0587(7) -0.0064(6) -0.0168(5) 0.0122(6)
O2 0.0462(7) 0.0556(7) 0.0684(8) -0.0158(6) -0.0031(6) 0.0165(5)

loop_
_atom_type_symbol
_atom_type_description
_atom_type_scat_dispersion_real
_atom_type_scat_dispersion_imag
_atom_type_scat_source
C C 0.0033 0.0016 'International Tables Vol C Tables 4.2.6.8 and 6.1.1.4'
H H 0.0000 0.0000 'International Tables Vol C Tables 4.2.6.8 and 6.1.1.4'
N N 0.0061 0.0033 'International Tables Vol C Tables 4.2.6.8 and 6.1.1.4'
O O 0.0106 0.0060 'International Tables Vol C Tables 4.2.6.8 and 6.1.1.4'

loop_
_geom_angle_atom_site_label_1
_geom_angle_atom_site_label_2
_geom_angle_atom_site_label_3
_geom_angle
C2 C1 C6 118.19(14)
C2 C1 N1 123.09(14)
C6 C1 N1 118.65(14)
C3 C2 C1 120.79(17)
C3 C2 H2 119.6
C1 C2 H2 119.6
C4 C3 C2 120.60(18)
C4 C3 H3 119.7
C2 C3 H3 119.7
C3 C4 C5 119.15(17)
C3 C4 H4 120.4
C5 C4 H4 120.4
C4 C5 C6 121.06(19)
C4 C5 H5 119.5
C6 C5 H5 119.5
C5 C6 C1 120.20(17)
C5 C6 H6 119.9
C1 C6 H6 119.9
N1 C7 C18 99.56(11)
N1 C7 C9 100.59(10)
C18 C7 C9 107.72(11)
N1 C7 H7 115.6
C18 C7 H7 115.6
C9 C7 H7 115.6
N1 C8 C13 99.91(11)
N1 C8 C10 101.21(10)
C13 C8 C10 107.63(11)
N1 C8 H8 115.4
C13 C8 H8 115.4
C10 C8 H8 115.4
C11 C9 C10 104.85(11)
C11 C9 C7 116.32(11)
C10 C9 C7 102.86(10)
C11 C9 H9 110.8
C10 C9 H9 110.8
C7 C9 H9 110.8
C12 C10 C9 105.29(11)
C12 C10 C8 117.56(11)
C9 C10 C8 102.05(10)
C12 C10 H10 110.5
C9 C10 H10 110.5
C8 C10 H10 110.5
O2 C11 N2 123.59(13)
O2 C11 C9 127.99(13)
N2 C11 C9 108.42(11)
O1 C12 N2 123.72(13)
O1 C12 C10 128.02(13)
N2 C12 C10 108.22(11)
C14 C13 C18 120.81(16)
C14 C13 C8 133.76(15)
C18 C13 C8 105.39(12)
C13 C14 C15 117.47(17)
C13 C14 H14 121.3
C15 C14 H14 121.3
C16 C15 C14 121.54(17)
C16 C15 H15 119.2
C14 C15 H15 119.2
C15 C16 C17 121.15(18)
C15 C16 H16 119.4
C17 C16 H16 119.4
C18 C17 C16 117.62(18)
C18 C17 H17 121.2
C16 C17 H17 121.2
C17 C18 C13 121.37(15)
C17 C18 C7 132.35(15)
C13 C18 C7 106.22(13)
N2 C19 C20 114.97(12)
N2 C19 H19A 108.5
C20 C19 H19A 108.5
N2 C19 H19B 108.5
C20 C19 H19B 108.5
H19A C19 H19B 107.5
C21 C20 C25 118.76(16)
C21 C20 C19 119.97(15)
C25 C20 C19 121.22(15)
C20 C21 C22 120.45(19)
C20 C21 H21 119.8
C22 C21 H21 119.8
C23 C22 C21 120.28(19)
C23 C22 H22 119.9
C21 C22 H22 119.9
C24 C23 C22 119.56(19)
C24 C23 H23 120.2
C22 C23 H23 120.2
C23 C24 C25 120.4(2)
C23 C24 H24 119.8
C25 C24 H24 119.8
C24 C25 C20 120.50(18)
C24 C25 H25 119.8
C20 C25 H25 119.8
C1 N1 C8 119.54(11)
C1 N1 C7 115.49(11)
C8 N1 C7 95.75(10)
C12 N2 C11 113.21(12)
C12 N2 C19 122.58(12)
C11 N2 C19 123.81(12)

loop_
_geom_bond_atom_site_label_1
_geom_bond_atom_site_label_2
_geom_bond_distance
C1 C2 1.389(2)
C1 C6 1.394(2)
C1 N1 1.4224(18)
C2 C3 1.383(2)
C2 H2 0.9300
C3 C4 1.370(3)
C3 H3 0.9300
C4 C5 1.377(3)
C4 H4 0.9300
C5 C6 1.380(2)
C5 H5 0.9300
C6 H6 0.9300
C7 N1 1.4949(18)
C7 C18 1.506(2)
C7 C9 1.5704(19)
C7 H7 0.9800
C8 N1 1.4874(18)
C8 C13 1.512(2)
C8 C10 1.5738(19)
C8 H8 0.9800
C9 C11 1.505(2)
C9 C10 1.5338(19)
C9 H9 0.9800
C10 C12 1.503(2)
C10 H10 0.9800
C11 O2 1.2057(17)
C11 N2 1.3873(19)
C12 O1 1.2084(17)
C12 N2 1.3865(18)
C13 C14 1.381(2)
C13 C18 1.390(2)
C14 C15 1.394(3)
C14 H14 0.9300
C15 C16 1.365(3)
C15 H15 0.9300
C16 C17 1.391(3)
C16 H16 0.9300
C17 C18 1.377(2)
C17 H17 0.9300
C19 N2 1.4648(18)
C19 C20 1.502(2)
C19 H19A 0.9700
C19 H19B 0.9700
C20 C21 1.374(2)
C20 C25 1.384(2)
C21 C22 1.380(3)
C21 H21 0.9300
C22 C23 1.379(3)
C22 H22 0.9300
C23 C24 1.360(3)
C23 H23 0.9300
C24 C25 1.381(3)
C24 H24 0.9300
C25 H25 0.9300

loop_
_geom_torsion_atom_site_label_1
_geom_torsion_atom_site_label_2
_geom_torsion_atom_site_label_3
_geom_torsion_atom_site_label_4
_geom_torsion
C6 C1 C2 C3 0.9(2)
N1 C1 C2 C3 177.88(13)
C1 C2 C3 C4 -0.2(2)
C2 C3 C4 C5 -0.2(3)
C3 C4 C5 C6 -0.2(3)
C4 C5 C6 C1 0.9(3)
C2 C1 C6 C5 -1.3(2)
N1 C1 C6 C5 -178.38(14)
N1 C7 C9 C11 -149.51(11)
C18 C7 C9 C11 -45.79(15)
N1 C7 C9 C10 -35.55(12)
C18 C7 C9 C10 68.17(13)
C11 C9 C10 C12 -0.77(14)
C7 C9 C10 C12 -122.85(11)
C11 C9 C10 C8 122.52(11)
C7 C9 C10 C8 0.44(13)
N1 C8 C10 C12 149.63(11)
C13 C8 C10 C12 45.33(16)
N1 C8 C10 C9 35.08(13)
C13 C8 C10 C9 -69.23(13)
C10 C9 C11 O2 -179.64(15)
C7 C9 C11 O2 -66.81(19)
C10 C9 C11 N2 1.04(14)
C7 C9 C11 N2 113.87(13)
C9 C10 C12 O1 -177.44(14)
C8 C10 C12 O1 69.8(2)
C9 C10 C12 N2 0.26(14)
C8 C10 C12 N2 -112.50(13)
N1 C8 C13 C14 148.38(16)
C10 C8 C13 C14 -106.39(18)
N1 C8 C13 C18 -33.91(13)
C10 C8 C13 C18 71.32(14)
C18 C13 C14 C15 1.2(2)
C8 C13 C14 C15 178.64(15)
C13 C14 C15 C16 -1.5(3)
C14 C15 C16 C17 0.3(3)
C15 C16 C17 C18 1.3(3)
C16 C17 C18 C13 -1.6(2)
C16 C17 C18 C7 -178.57(15)
C14 C13 C18 C17 0.4(2)
C8 C13 C18 C17 -177.71(13)
C14 C13 C18 C7 178.03(13)
C8 C13 C18 C7 -0.05(15)
N1 C7 C18 C17 -148.94(16)
C9 C7 C18 C17 106.62(18)
N1 C7 C18 C13 33.76(13)
C9 C7 C18 C13 -70.69(14)
N2 C19 C20 C21 127.98(16)
N2 C19 C20 C25 -54.5(2)
C25 C20 C21 C22 -1.2(3)
C19 C20 C21 C22 176.35(16)
C20 C21 C22 C23 0.6(3)
C21 C22 C23 C24 0.6(3)
C22 C23 C24 C25 -1.1(3)
C23 C24 C25 C20 0.5(3)
C21 C20 C25 C24 0.7(3)
C19 C20 C25 C24 -176.84(18)
C2 C1 N1 C8 18.79(19)
C6 C1 N1 C8 -164.30(13)
C2 C1 N1 C7 132.22(14)
C6 C1 N1 C7 -50.86(17)
C13 C8 N1 C1 176.72(11)
C10 C8 N1 C1 66.35(14)
C13 C8 N1 C7 53.07(11)
C10 C8 N1 C7 -57.30(11)
C18 C7 N1 C1 -179.59(11)
C9 C7 N1 C1 -69.37(13)
C18 C7 N1 C8 -52.94(11)
C9 C7 N1 C8 57.28(11)
O1 C12 N2 C11 178.24(14)
C10 C12 N2 C11 0.43(16)
O1 C12 N2 C19 5.2(2)
C10 C12 N2 C19 -172.64(12)
O2 C11 N2 C12 179.70(14)
C9 C11 N2 C12 -0.95(16)
O2 C11 N2 C19 -7.3(2)
C9 C11 N2 C19 172.02(12)
C20 C19 N2 C12 -89.19(17)
C20 C19 N2 C11 98.48(17)
